data_2242111
loop_
_publ_author_name
'Gotoh, Kazuma'
'Ishida, Hiroyuki'

_publ_section_title
;
 Crystal structures of 4-methoxybenzoic acid--1,3-bis(pyridin-4-yl)propane
 (2/1) and biphenyl-4,4'-dicarboxylic acid--4-methoxypyridine (1/2)
;
_journal_issue 8
_journal_name_full 'Acta Crystallographica Section E'
_journal_page_first 1192
_journal_page_last 1196
_journal_paper_doi 10.1107/S2056989017010167
_journal_volume 73
_journal_year 2017
_chemical_formula_iupac 'C14 H9.43 O4, C6 H7.32 N O, C6 H7.25 N O'
_chemical_formula_moiety 'C14 H9.43 O4, C6 H7.32 N O, C6 H7.25 N O'
_chemical_formula_sum 'C26 H24 N2 O6'
_chemical_formula_weight 460.47
_chemical_name_systematic
;
Biphenyl-4,4'-dicarboxylic acid--4-methoxypyridine (1/2)
;
_space_group_crystal_system monoclinic
_space_group_IT_number 14
_space_group_name_Hall '-P 2ybc'
_space_group_name_H-M_alt 'P 1 21/c 1'
_symmetry_space_group_name_Hall '-P 2ybc'
_symmetry_space_group_name_H-M 'P 1 21/c 1'
_atom_sites_solution_hydrogens mixed
_atom_sites_solution_primary direct
_atom_sites_solution_secondary difmap
_audit_creation_method SHELXL-2014/7
_cell_angle_alpha 90.0000
_cell_angle_beta 104.943(12)
_cell_angle_gamma 90.0000
_cell_formula_units_Z 4
_cell_length_a 18.354(6)
_cell_length_b 7.4166(16)
_cell_length_c 16.674(5)
_cell_measurement_reflns_used 20884
_cell_measurement_temperature 93(2)
_cell_measurement_theta_max 32.99
_cell_measurement_theta_min 3.02
_cell_volume 2193.0(11)
_computing_cell_refinement
;
RAPID-AUTO (Rigaku, 2006)
;
_computing_data_collection
;
RAPID-AUTO (Rigaku, 2006)
;
_computing_data_reduction
;
RAPID-AUTO (Rigaku, 2006)
;
_computing_molecular_graphics
;
<i>ORTEP-3 for Windows</i> (Farrugia, 2012)
;
_computing_publication_material
;
CrystalStructure (Rigaku, 2010) and PLATON (Spek, 2009)
;
_computing_structure_refinement
;
SHELXL2014 (Sheldrick, 2015)
;
_computing_structure_solution
;
Il Milione (Burla <i>et al.</i>, 2007)
;
_diffrn_ambient_temperature 93(2)
_diffrn_detector_area_resol_mean 10.000
_diffrn_measured_fraction_theta_full 0.998
_diffrn_measured_fraction_theta_max 0.999
_diffrn_measurement_device_type 'Rigaku R-AXIS RAPID II'
_diffrn_measurement_method \w
_diffrn_radiation_type 'Mo K\a'
_diffrn_radiation_wavelength 0.71075
_diffrn_reflns_av_R_equivalents 0.0353
_diffrn_reflns_limit_h_max 23
_diffrn_reflns_limit_h_min -23
_diffrn_reflns_limit_k_max 9
_diffrn_reflns_limit_k_min -8
_diffrn_reflns_limit_l_max 21
_diffrn_reflns_limit_l_min -21
_diffrn_reflns_number 20851
_diffrn_reflns_theta_full 25.000
_diffrn_reflns_theta_max 27.484
_diffrn_reflns_theta_min 3.024
_diffrn_standards_number 0
_exptl_absorpt_coefficient_mu 0.100
_exptl_absorpt_correction_T_max 0.966
_exptl_absorpt_correction_T_min 0.963
_exptl_absorpt_correction_type numerical
_exptl_absorpt_process_details
;
(NUMABS; Higashi, 1999)
;
_exptl_crystal_colour colorless
_exptl_crystal_density_diffrn 1.395
_exptl_crystal_density_method 'not measured'
_exptl_crystal_description block
_exptl_crystal_F_000 968.00
_exptl_crystal_size_max 0.450
_exptl_crystal_size_mid 0.400
_exptl_crystal_size_min 0.350
_refine_diff_density_max 0.351
_refine_diff_density_min -0.263
_refine_ls_extinction_method none
_refine_ls_goodness_of_fit_ref 1.056
_refine_ls_hydrogen_treatment mixed
_refine_ls_matrix_type full
_refine_ls_number_parameters 323
_refine_ls_number_reflns 5026
_refine_ls_number_restraints 4
_refine_ls_restrained_S_all 1.055
_refine_ls_R_factor_all 0.0453
_refine_ls_R_factor_gt 0.0377
_refine_ls_shift/su_max 0.001
_refine_ls_shift/su_mean 0.000
_refine_ls_structure_factor_coef Fsqd
_refine_ls_weighting_details 'w = 1/[\s^2^(Fo^2^)+(0.0656P)^2^+0.1824P] where P=(Fo^2^+2Fc^2^)/3'
_refine_ls_weighting_scheme calc
_refine_ls_wR_factor_gt 0.1033
_refine_ls_wR_factor_ref 0.1075
_reflns_number_gt 4085
_reflns_number_total 5026
_reflns_threshold_expression 'I > 2\s(I)'
_cod_data_source_file lh5847sup1.cif
_cod_data_source_block II
_cod_original_cell_volume 2192.9(10)
_cod_database_code 2242111
_shelx_space_group_comment
;
The symmetry employed for this shelxl refinement is uniquely defined
by the following loop, which should always be used as a source of
symmetry information in preference to the above space-group names.
They are only intended as comments.
;

loop_
_space_group_symop_operation_xyz
'x, y, z'
'-x, y+1/2, -z+1/2'
'-x, -y, -z'
'x, -y-1/2, z-1/2'

loop_
_atom_site_type_symbol
_atom_site_label
_atom_site_fract_x
_atom_site_fract_y
_atom_site_fract_z
_atom_site_U_iso_or_equiv
_atom_site_adp_type
_atom_site_calc_flag
_atom_site_occupancy
O O1 0.50808(4) 0.28798(11) 0.54421(5) 0.02581(19) Uani d 1
H H1A 0.4857(13) 0.300(3) 0.5837(12) 0.039 Uiso d 0.68(3)
O O2 0.59317(5) 0.45187(11) 0.63520(5) 0.02892(19) Uani d 1
O O3 0.97286(4) 0.40830(10) 0.19753(5) 0.02486(18) Uani d 1
H H3A 0.9981(11) 0.387(3) 0.1612(11) 0.037 Uiso d 0.75(3)
O O4 0.89523(5) 0.21022(11) 0.11695(5) 0.02858(19) Uani d 1
O O5 0.31541(4) 0.32860(10) 0.83543(5) 0.02399(18) Uani d 1
O O6 1.16611(4) 0.33625(10) -0.09371(5) 0.02332(18) Uani d 1
N N1 0.43554(5) 0.29753(12) 0.65825(6) 0.0224(2) Uani d 1
H H1B 0.457(2) 0.279(6) 0.618(2) 0.034 Uiso d 0.32(3)
N N2 1.05080(5) 0.36571(12) 0.08839(6) 0.0214(2) Uani d 1
H H3B 1.029(3) 0.375(8) 0.130(3) 0.032 Uiso d 0.25(3)
C C1 0.61880(6) 0.37495(13) 0.50687(6) 0.0189(2) Uani d 1
C C2 0.68583(6) 0.47177(14) 0.52414(6) 0.0209(2) Uani d 1
H H2 0.6997 0.5436 0.5729 0.025 Uiso calc 1
C C3 0.73242(6) 0.46464(14) 0.47108(6) 0.0217(2) Uani d 1
H H3 0.7783 0.5308 0.4844 0.026 Uiso calc 1
C C4 0.71359(6) 0.36215(13) 0.39803(6) 0.0174(2) Uani d 1
C C5 0.64529(6) 0.26812(15) 0.38096(7) 0.0234(2) Uani d 1
H H5 0.6305 0.1986 0.3316 0.028 Uiso calc 1
C C6 0.59875(6) 0.27387(15) 0.43431(7) 0.0244(2) Uani d 1
H H6 0.5527 0.2082 0.4212 0.029 Uiso calc 1
C C7 0.57184(6) 0.37705(13) 0.56804(6) 0.0200(2) Uani d 1
C C8 0.86113(6) 0.32919(13) 0.23465(6) 0.0194(2) Uani d 1
C C9 0.79105(6) 0.24541(14) 0.21431(6) 0.0214(2) Uani d 1
H H9 0.7757 0.1788 0.1641 0.026 Uiso calc 1
C C10 0.74320(6) 0.25758(14) 0.26609(6) 0.0206(2) Uani d 1
H H10 0.6954 0.2000 0.2505 0.025 Uiso calc 1
C C11 0.76402(6) 0.35335(13) 0.34110(6) 0.0178(2) Uani d 1
C C12 0.83442(6) 0.43886(14) 0.36029(7) 0.0224(2) Uani d 1
H H12 0.8499 0.5057 0.4104 0.027 Uiso calc 1
C C13 0.88208(6) 0.42841(14) 0.30799(7) 0.0222(2) Uani d 1
H H13 0.9292 0.4892 0.3222 0.027 Uiso calc 1
C C14 0.91111(6) 0.30991(13) 0.17715(7) 0.0204(2) Uani d 1
C C15 0.37013(6) 0.21013(14) 0.65102(7) 0.0233(2) Uani d 1
H H15 0.3508 0.1389 0.6029 0.028 Uiso calc 1
C C16 0.32982(6) 0.21856(14) 0.70967(7) 0.0232(2) Uani d 1
H H16 0.2839 0.1538 0.7023 0.028 Uiso calc 1
C C17 0.35741(6) 0.32408(13) 0.78043(6) 0.0198(2) Uani d 1
C C18 0.42461(6) 0.41775(14) 0.78814(6) 0.0222(2) Uani d 1
H H18 0.4448 0.4921 0.8350 0.027 Uiso calc 1
C C19 0.46117(6) 0.39954(15) 0.72562(7) 0.0240(2) Uani d 1
H H19 0.5071 0.4632 0.7309 0.029 Uiso calc 1
C C20 0.34345(7) 0.43321(17) 0.90933(7) 0.0282(2) Uani d 1
H H20A 0.3074 0.4280 0.9436 0.042 Uiso calc 1
H H20B 0.3500 0.5587 0.8942 0.042 Uiso calc 1
H H20C 0.3921 0.3843 0.9406 0.042 Uiso calc 1
C C21 1.11352(6) 0.46206(14) 0.09146(7) 0.0240(2) Uani d 1
H H21 1.1321 0.5391 0.1377 0.029 Uiso calc 1
C C22 1.15210(6) 0.45467(14) 0.03100(7) 0.0236(2) Uani d 1
H H22 1.1959 0.5262 0.0353 0.028 Uiso calc 1
C C23 1.12592(6) 0.34022(13) -0.03684(6) 0.0192(2) Uani d 1
C C24 1.06118(6) 0.23911(14) -0.04050(7) 0.0210(2) Uani d 1
H H24 1.0418 0.1591 -0.0855 0.025 Uiso calc 1
C C25 1.02579(6) 0.25802(14) 0.02294(7) 0.0221(2) Uani d 1
H H25 0.9811 0.1905 0.0197 0.027 Uiso calc 1
C C26 1.13950(7) 0.21987(15) -0.16463(7) 0.0261(2) Uani d 1
H H26A 1.0887 0.2570 -0.1952 0.039 Uiso calc 1
H H26B 1.1382 0.0950 -0.1458 0.039 Uiso calc 1
H H26C 1.1736 0.2285 -0.2011 0.039 Uiso calc 1

loop_
_atom_site_aniso_label
_atom_site_aniso_U_11
_atom_site_aniso_U_22
_atom_site_aniso_U_33
_atom_site_aniso_U_12
_atom_site_aniso_U_13
_atom_site_aniso_U_23
O1 0.0224(4) 0.0336(4) 0.0239(4) -0.0043(3) 0.0104(3) -0.0059(3)
O2 0.0271(4) 0.0399(5) 0.0216(4) -0.0053(3) 0.0095(3) -0.0067(3)
O3 0.0229(4) 0.0294(4) 0.0249(4) -0.0019(3) 0.0108(3) -0.0029(3)
O4 0.0351(5) 0.0281(4) 0.0277(4) -0.0069(3) 0.0176(4) -0.0069(3)
O5 0.0257(4) 0.0266(4) 0.0228(4) -0.0030(3) 0.0119(3) -0.0018(3)
O6 0.0227(4) 0.0254(4) 0.0245(4) -0.0023(3) 0.0109(3) -0.0028(3)
N1 0.0239(5) 0.0245(4) 0.0211(4) 0.0038(4) 0.0096(4) 0.0032(4)
N2 0.0214(4) 0.0209(4) 0.0237(5) 0.0025(3) 0.0092(4) 0.0015(3)
C1 0.0203(5) 0.0185(5) 0.0182(5) 0.0041(4) 0.0057(4) 0.0032(4)
C2 0.0238(5) 0.0215(5) 0.0170(4) 0.0001(4) 0.0047(4) -0.0017(4)
C3 0.0202(5) 0.0240(5) 0.0207(5) -0.0034(4) 0.0051(4) -0.0012(4)
C4 0.0187(5) 0.0161(4) 0.0172(5) 0.0037(4) 0.0044(4) 0.0027(4)
C5 0.0243(5) 0.0260(5) 0.0209(5) -0.0037(4) 0.0076(4) -0.0057(4)
C6 0.0212(5) 0.0290(5) 0.0245(5) -0.0053(4) 0.0083(4) -0.0051(4)
C7 0.0198(5) 0.0209(5) 0.0196(5) 0.0037(4) 0.0055(4) 0.0025(4)
C8 0.0222(5) 0.0178(4) 0.0194(5) 0.0029(4) 0.0075(4) 0.0030(4)
C9 0.0238(5) 0.0227(5) 0.0172(5) 0.0002(4) 0.0047(4) -0.0021(4)
C10 0.0186(5) 0.0229(5) 0.0201(5) -0.0010(4) 0.0047(4) -0.0004(4)
C11 0.0191(5) 0.0160(4) 0.0183(5) 0.0033(4) 0.0051(4) 0.0024(4)
C12 0.0239(5) 0.0231(5) 0.0209(5) -0.0020(4) 0.0069(4) -0.0043(4)
C13 0.0205(5) 0.0234(5) 0.0233(5) -0.0026(4) 0.0072(4) -0.0014(4)
C14 0.0232(5) 0.0182(5) 0.0210(5) 0.0020(4) 0.0081(4) 0.0031(4)
C15 0.0288(6) 0.0205(5) 0.0209(5) 0.0009(4) 0.0071(4) -0.0004(4)
C16 0.0246(5) 0.0206(5) 0.0255(5) -0.0026(4) 0.0087(4) 0.0003(4)
C17 0.0215(5) 0.0191(5) 0.0203(5) 0.0037(4) 0.0082(4) 0.0048(4)
C18 0.0211(5) 0.0254(5) 0.0199(5) 0.0004(4) 0.0051(4) 0.0008(4)
C19 0.0213(5) 0.0279(5) 0.0234(5) 0.0007(4) 0.0070(4) 0.0022(4)
C20 0.0280(6) 0.0383(6) 0.0206(5) -0.0024(5) 0.0103(4) -0.0039(5)
C21 0.0244(5) 0.0237(5) 0.0249(5) -0.0014(4) 0.0077(4) -0.0042(4)
C22 0.0204(5) 0.0230(5) 0.0280(5) -0.0031(4) 0.0075(4) -0.0021(4)
C23 0.0184(5) 0.0181(5) 0.0222(5) 0.0042(4) 0.0070(4) 0.0038(4)
C24 0.0204(5) 0.0201(5) 0.0226(5) -0.0006(4) 0.0057(4) -0.0003(4)
C25 0.0198(5) 0.0200(5) 0.0270(5) -0.0002(4) 0.0069(4) 0.0032(4)
C26 0.0307(6) 0.0246(5) 0.0255(5) -0.0005(4) 0.0114(5) -0.0036(4)

loop_
_atom_type_symbol
_atom_type_description
_atom_type_scat_dispersion_real
_atom_type_scat_dispersion_imag
_atom_type_scat_source
C C 0.0033 0.0016 'International Tables Vol C Tables 4.2.6.8 and 6.1.1.4'
O O 0.0106 0.0060 'International Tables Vol C Tables 4.2.6.8 and 6.1.1.4'
N N 0.0061 0.0033 'International Tables Vol C Tables 4.2.6.8 and 6.1.1.4'
H H 0.0000 0.0000 'International Tables Vol C Tables 4.2.6.8 and 6.1.1.4'

loop_
_geom_angle_atom_site_label_1
_geom_angle_atom_site_label_2
_geom_angle_atom_site_label_3
_geom_angle
C7 O1 H1A 106.0(15)
C14 O3 H3A 107.3(14)
C17 O5 C20 117.29(9)
C23 O6 C26 117.38(8)
C19 N1 C15 117.52(10)
C19 N1 H1B 127(3)
C15 N1 H1B 115(3)
C25 N2 C21 117.36(10)
C25 N2 H3B 124(4)
C21 N2 H3B 119(4)
C2 C1 C6 118.75(10)
C2 C1 C7 119.25(9)
C6 C1 C7 121.97(9)
C3 C2 C1 120.60(9)
C3 C2 H2 119.7
C1 C2 H2 119.7
C2 C3 C4 121.53(10)
C2 C3 H3 119.2
C4 C3 H3 119.2
C5 C4 C3 117.05(9)
C5 C4 C11 121.38(9)
C3 C4 C11 121.57(9)
C6 C5 C4 121.57(10)
C6 C5 H5 119.2
C4 C5 H5 119.2
C5 C6 C1 120.49(10)
C5 C6 H6 119.8
C1 C6 H6 119.8
O2 C7 O1 123.81(10)
O2 C7 C1 121.71(10)
O1 C7 C1 114.45(9)
C9 C8 C13 118.61(10)
C9 C8 C14 118.90(9)
C13 C8 C14 122.50(9)
C10 C9 C8 121.00(10)
C10 C9 H9 119.5
C8 C9 H9 119.5
C9 C10 C11 121.21(10)
C9 C10 H10 119.4
C11 C10 H10 119.4
C12 C11 C10 117.15(10)
C12 C11 C4 121.55(9)
C10 C11 C4 121.30(9)
C13 C12 C11 121.68(10)
C13 C12 H12 119.2
C11 C12 H12 119.2
C12 C13 C8 120.33(10)
C12 C13 H13 119.8
C8 C13 H13 119.8
O4 C14 O3 123.73(10)
O4 C14 C8 121.99(10)
O3 C14 C8 114.27(9)
N1 C15 C16 123.26(10)
N1 C15 H15 118.4
C16 C15 H15 118.4
C15 C16 C17 118.88(10)
C15 C16 H16 120.6
C17 C16 H16 120.6
O5 C17 C18 125.15(10)
O5 C17 C16 116.36(9)
C18 C17 C16 118.48(10)
C19 C18 C17 118.15(10)
C19 C18 H18 120.9
C17 C18 H18 120.9
N1 C19 C18 123.71(10)
N1 C19 H19 118.1
C18 C19 H19 118.1
O5 C20 H20A 109.5
O5 C20 H20B 109.5
H20A C20 H20B 109.5
O5 C20 H20C 109.5
H20A C20 H20C 109.5
H20B C20 H20C 109.5
N2 C21 C22 123.29(10)
N2 C21 H21 118.4
C22 C21 H21 118.4
C21 C22 C23 118.92(10)
C21 C22 H22 120.5
C23 C22 H22 120.5
O6 C23 C24 125.08(9)
O6 C23 C22 116.62(9)
C24 C23 C22 118.30(10)
C25 C24 C23 118.37(10)
C25 C24 H24 120.8
C23 C24 H24 120.8
N2 C25 C24 123.75(10)
N2 C25 H25 118.1
C24 C25 H25 118.1
O6 C26 H26A 109.5
O6 C26 H26B 109.5
H26A C26 H26B 109.5
O6 C26 H26C 109.5
H26A C26 H26C 109.5
H26B C26 H26C 109.5

loop_
_geom_bond_atom_site_label_1
_geom_bond_atom_site_label_2
_geom_bond_distance
O1 C7 1.3130(13)
O1 H1A 0.866(17)
O2 C7 1.2202(13)
O3 C14 1.3168(13)
O3 H3A 0.868(16)
O4 C14 1.2198(13)
O5 C17 1.3420(13)
O5 C20 1.4345(13)
O6 C23 1.3435(13)
O6 C26 1.4436(13)
N1 C19 1.3353(15)
N1 C15 1.3422(15)
N1 H1B 0.88(2)
N2 C25 1.3347(14)
N2 C21 1.3446(15)
N2 H3B 0.88(2)
C1 C2 1.3890(15)
C1 C6 1.3899(15)
C1 C7 1.4955(15)
C2 C3 1.3809(15)
C2 H2 0.9500
C3 C4 1.4013(14)
C3 H3 0.9500
C4 C5 1.3981(15)
C4 C11 1.4885(15)
C5 C6 1.3837(15)
C5 H5 0.9500
C6 H6 0.9500
C8 C9 1.3894(15)
C8 C13 1.3937(15)
C8 C14 1.4949(15)
C9 C10 1.3841(15)
C9 H9 0.9500
C10 C11 1.4029(14)
C10 H10 0.9500
C11 C12 1.4003(15)
C12 C13 1.3875(15)
C12 H12 0.9500
C13 H13 0.9500
C15 C16 1.3715(16)
C15 H15 0.9500
C16 C17 1.3974(15)
C16 H16 0.9500
C17 C18 1.3924(15)
C18 C19 1.3841(16)
C18 H18 0.9500
C19 H19 0.9500
C20 H20A 0.9800
C20 H20B 0.9800
C20 H20C 0.9800
C21 C22 1.3743(16)
C21 H21 0.9500
C22 C23 1.3967(15)
C22 H22 0.9500
C23 C24 1.3931(15)
C24 C25 1.3838(16)
C24 H24 0.9500
C25 H25 0.9500
C26 H26A 0.9800
C26 H26B 0.9800
C26 H26C 0.9800

loop_
_geom_hbond_atom_site_label_D
_geom_hbond_atom_site_label_H
_geom_hbond_atom_site_label_A
_geom_hbond_site_symmetry_A
_geom_hbond_distance_DH
_geom_hbond_distance_HA
_geom_hbond_distance_DA
_geom_hbond_angle_DHA
_geom_hbond_publ_flag
O1 H1A N1 . 0.866(17) 1.73(2) 2.5882(15) 173(2) y
O3 H3A N2 . 0.868(16) 1.744(19) 2.6078(15) 175(2) y
N1 H1B O1 . 0.88(2) 1.73(5) 2.5882(16) 167(5) y
N2 H3B O3 . 0.88(2) 1.74(6) 2.6077(15) 169(5) y
C10 H10 O2 4_565 0.95 2.57 3.4146(17) 148 y
C19 H19 O2 . 0.95 2.52 3.1901(17) 128 y
C20 H20A O6 1_456 0.98 2.60 3.3210(18) 131 y
C25 H25 O4 . 0.95 2.54 3.2035(17) 127 y
C26 H26B O4 3_755 0.98 2.43 3.3874(17) 167 y
C12 H12 Cg4 2_755 0.95 2.90 3.6968(16) 142 y
C21 H21 Cg2 2_755 0.95 2.64 3.5284(16) 155 y

loop_
_geom_torsion_atom_site_label_1
_geom_torsion_atom_site_label_2
_geom_torsion_atom_site_label_3
_geom_torsion_atom_site_label_4
_geom_torsion
C6 C1 C2 C3 -1.35(15)
C7 C1 C2 C3 176.47(9)
C1 C2 C3 C4 0.75(15)
C2 C3 C4 C5 0.35(15)
C2 C3 C4 C11 -179.56(9)
C3 C4 C5 C6 -0.85(15)
C11 C4 C5 C6 179.06(10)
C4 C5 C6 C1 0.25(17)
C2 C1 C6 C5 0.86(16)
C7 C1 C6 C5 -176.90(9)
C2 C1 C7 O2 -4.87(15)
C6 C1 C7 O2 172.88(10)
C2 C1 C7 O1 177.12(9)
C6 C1 C7 O1 -5.13(14)
C13 C8 C9 C10 -0.89(15)
C14 C8 C9 C10 179.21(9)
C8 C9 C10 C11 -0.58(15)
C9 C10 C11 C12 1.30(15)
C9 C10 C11 C4 -178.20(9)
C5 C4 C11 C12 -176.28(10)
C3 C4 C11 C12 3.63(14)
C5 C4 C11 C10 3.20(14)
C3 C4 C11 C10 -176.89(9)
C10 C11 C12 C13 -0.58(15)
C4 C11 C12 C13 178.92(9)
C11 C12 C13 C8 -0.87(16)
C9 C8 C13 C12 1.60(15)
C14 C8 C13 C12 -178.50(9)
C9 C8 C14 O4 -6.65(15)
C13 C8 C14 O4 173.45(10)
C9 C8 C14 O3 173.64(9)
C13 C8 C14 O3 -6.26(14)
C19 N1 C15 C16 -1.16(15)
N1 C15 C16 C17 0.51(16)
C20 O5 C17 C18 -2.33(14)
C20 O5 C17 C16 178.78(9)
C15 C16 C17 O5 179.48(9)
C15 C16 C17 C18 0.51(15)
O5 C17 C18 C19 -179.69(9)
C16 C17 C18 C19 -0.81(15)
C15 N1 C19 C18 0.82(15)
C17 C18 C19 N1 0.15(16)
C25 N2 C21 C22 0.17(15)
N2 C21 C22 C23 -0.80(16)
C26 O6 C23 C24 0.86(14)
C26 O6 C23 C22 -179.47(9)
C21 C22 C23 O6 -179.22(9)
C21 C22 C23 C24 0.47(15)
O6 C23 C24 C25 -179.92(9)
C22 C23 C24 C25 0.42(14)
C21 N2 C25 C24 0.82(15)
C23 C24 C25 N2 -1.12(15)

_cod_database_fobs_code 2242111
